data_7050529
loop_
_publ_author_name
'Houjou, Hirohiko'
'Iwasaki, Atsushi'
'Ogihara, Tamako'
'Kanesato, Masatoshi'
'Akabori, Sadatoshi'
'Hiratani, Kazuhisa'

_publ_section_title
;
 The architecture of dinuclear Ni and Cu complexes: twisted and
 parallel forms controlled by the self-assembly of Schiff base ligands
;
_journal_issue 5
_journal_name_full 'New Journal of Chemistry'
_journal_page_first 886
_journal_paper_doi 10.1039/b212285p
_journal_volume 27
_journal_year 2003
_chemical_formula_sum 'C88 H100 Cu2 N4 O11'
_chemical_formula_weight 1516.87
_space_group_IT_number 2
_symmetry_cell_setting triclinic
_symmetry_Int_Tables_number 2
_symmetry_space_group_name_Hall '-P 1'
_symmetry_space_group_name_H-M 'P -1'
_audit_creation_date 'Thu Nov 21 18:19:38 2002'
_audit_creation_method 'by teXsan'
_cell_angle_alpha 98.364(1)
_cell_angle_beta 92.0854(6)
_cell_angle_gamma 94.2007(9)
_cell_formula_units_Z 2
_cell_length_a 15.1713(4)
_cell_length_b 21.3550(5)
_cell_length_c 12.5324(3)
_cell_measurement_reflns_used 26903
_cell_measurement_temperature 193.2
_cell_measurement_theta_max 27.5
_cell_measurement_theta_min 1.7
_cell_volume 4001.75(17)
_computing_cell_refinement PROCESS-AUTO
_computing_data_collection PROCESS-AUTO
_computing_data_reduction 'teXsan Ver. 1.10'
_computing_publication_material 'teXsan Ver. 1.10'
_computing_structure_refinement 'teXsan Ver. 1.10'
_computing_structure_solution DirectMethod
_diffrn_measured_fraction_theta_full 0.9642
_diffrn_measured_fraction_theta_max 0.9642
_diffrn_measurement_device_type 'Rigaku RAXIS-RAPID Imaging Plate'
_diffrn_measurement_method \w
_diffrn_radiation_type 'Mo K\a'
_diffrn_radiation_wavelength 0.7107
_diffrn_reflns_av_R_equivalents 0.053
_diffrn_reflns_limit_h_max 19
_diffrn_reflns_limit_h_min 0
_diffrn_reflns_limit_k_max 27
_diffrn_reflns_limit_k_min -27
_diffrn_reflns_limit_l_max 16
_diffrn_reflns_limit_l_min -16
_diffrn_reflns_number 35508
_diffrn_reflns_theta_full 27.48
_diffrn_reflns_theta_max 27.48
_exptl_absorpt_coefficient_mu 0.593
_exptl_absorpt_correction_T_max 0.985
_exptl_absorpt_correction_T_min 0.845
_exptl_absorpt_correction_type multi-scan
_exptl_absorpt_process_details '(Higashi, 1995)'
_exptl_crystal_colour brown
_exptl_crystal_density_diffrn 1.259
_exptl_crystal_density_method 'not measured'
_exptl_crystal_description platelet
_exptl_crystal_size_max 0.600
_exptl_crystal_size_mid 0.170
_exptl_crystal_size_min 0.050
_refine_diff_density_max 1.05
_refine_diff_density_min -0.76
_refine_ls_extinction_method none
_refine_ls_goodness_of_fit_ref 1.645
_refine_ls_hydrogen_treatment noref
_refine_ls_number_parameters 946
_refine_ls_number_reflns 11581
_refine_ls_R_factor_gt 0.0629
_refine_ls_shift/su_max 4.0563
_refine_ls_structure_factor_coef Fsqd
_refine_ls_weighting_details 'w = 1/[\s^2^(Fo^2^) + (0.03100(Max(Fo^2^,0) + 2Fc^2^)/3)^2^]'
_refine_ls_weighting_scheme calc
_refine_ls_wR_factor_ref 0.1171
_reflns_number_gt 10615
_reflns_number_total 17688
_reflns_threshold_expression F^2^>2.0\s(F^2^)
_cod_data_source_file b212285p.txt
_cod_data_source_block to42
_cod_original_cell_volume 4001.8(2)
_cod_original_sg_symbol_H-M 'P -1         '
_cod_original_formula_sum 'C88 H100 Cu2 N4 O11 '
_cod_database_code 7050529

loop_
_symmetry_equiv_pos_as_xyz
x,y,z
-x,-y,-z

loop_
_atom_site_label
_atom_site_type_symbol
_atom_site_fract_x
_atom_site_fract_y
_atom_site_fract_z
_atom_site_U_iso_or_equiv
_atom_site_adp_type
_atom_site_occupancy
_atom_site_calc_flag
_atom_site_refinement_flags
_atom_site_disorder_assembly
_atom_site_disorder_group
Cu(1) Cu 0.17845(3) 0.21692(2) 0.11914(4) 0.0212(1) Uani 1.00 d . . .
Cu(2) Cu 0.12241(3) 0.28823(2) 0.40847(4) 0.0231(1) Uani 1.00 d . . .
O(1) O 0.0609(2) 0.2326(1) 0.1470(2) 0.0295(8) Uani 1.00 d . . .
O(2) O 0.3005(2) 0.2149(1) 0.1458(2) 0.0265(8) Uani 1.00 d . . .
O(3) O 0.0010(2) 0.2613(1) 0.4004(2) 0.0288(8) Uani 1.00 d . . .
O(4) O 0.2390(2) 0.3018(1) 0.3652(2) 0.0328(9) Uani 1.00 d . . .
O(5) O 0.2602(2) 0.2073(1) -0.0961(2) 0.0333(9) Uani 1.00 d . . .
O(6) O 0.1447(2) 0.1216(1) -0.2637(2) 0.0394(9) Uani 1.00 d . . .
O(7) O 0.0623(2) 0.1217(1) -0.0482(2) 0.0327(8) Uani 1.00 d . . .
O(8) O 0.0376(2) 0.3686(2) 0.5885(2) 0.0360(9) Uani 1.00 d . . .
O(9) O 0.1536(2) 0.3758(2) 0.7949(3) 0.046(1) Uani 1.00 d . . .
O(10) O 0.2428(2) 0.3008(2) 0.6190(2) 0.0405(9) Uani 1.00 d . . .
O(11) O -0.345(1) 0.2537(8) -0.222(2) 0.36(1) Uani 1.00 d . . .
N(1) N 0.1534(2) 0.1260(1) 0.1367(2) 0.0211(9) Uani 1.00 d . . .
N(2) N 0.1979(2) 0.2946(2) 0.0486(3) 0.0216(9) Uani 1.00 d . . .
N(3) N 0.1556(2) 0.2135(2) 0.4749(3) 0.0250(9) Uani 1.00 d . . .
N(4) N 0.0933(2) 0.3754(2) 0.3923(3) 0.0232(9) Uani 1.00 d . . .
C(1) C 0.1383(2) 0.3338(2) 0.0379(3) 0.022(1) Uani 1.00 d . . .
C(2) C 0.0480(2) 0.3274(2) 0.0681(3) 0.023(1) Uani 1.00 d . . .
C(3) C -0.0093(3) 0.3724(2) 0.0388(3) 0.029(1) Uani 1.00 d . . .
C(4) C 0.0132(2) 0.2758(2) 0.1173(3) 0.022(1) Uani 1.00 d . . .
C(5) C -0.0986(3) 0.3680(2) 0.0560(3) 0.026(1) Uani 1.00 d . . .
C(6) C -0.0794(2) 0.2704(2) 0.1337(3) 0.023(1) Uani 1.00 d . . .
C(7) C -0.1319(2) 0.3158(2) 0.1035(3) 0.025(1) Uani 1.00 d . . .
C(8) C -0.1569(3) 0.4188(2) 0.0228(4) 0.032(1) Uani 1.00 d . . .
C(9) C -0.1228(3) 0.4837(2) 0.0839(4) 0.048(2) Uani 1.00 d . . .
C(10) C -0.1513(3) 0.4219(3) -0.0973(4) 0.053(2) Uani 1.00 d . . .
C(11) C -0.2538(3) 0.4059(3) 0.0499(5) 0.055(2) Uani 1.00 d . . .
C(12) C -0.1173(2) 0.2109(2) 0.1729(3) 0.027(1) Uani 1.00 d . . .
C(13) C -0.1969(3) 0.2171(2) 0.2399(4) 0.028(1) Uani 1.00 d . . .
C(14) C -0.2765(3) 0.1937(2) 0.2013(4) 0.041(1) Uani 1.00 d . . .
C(15) C -0.1815(3) 0.2465(2) 0.3564(4) 0.029(1) Uani 1.00 d . . .
C(16) C -0.1329(3) 0.2030(2) 0.4189(3) 0.028(1) Uani 1.00 d . . .
C(17) C -0.0395(3) 0.2126(2) 0.4348(3) 0.025(1) Uani 1.00 d . . .
C(18) C -0.1769(3) 0.1518(2) 0.4544(4) 0.032(1) Uani 1.00 d . . .
C(19) C -0.1363(3) 0.1079(2) 0.5091(3) 0.026(1) Uani 1.00 d . . .
C(20) C -0.1897(3) 0.0503(2) 0.5410(3) 0.033(1) Uani 1.00 d . . .
C(21) C -0.2123(3) 0.0024(2) 0.4390(4) 0.049(2) Uani 1.00 d . . .
C(22) C -0.2762(4) 0.0688(3) 0.5884(5) 0.063(2) Uani 1.00 d . . .
C(23) C -0.1390(4) 0.0177(3) 0.6196(5) 0.072(2) Uani 1.00 d . . .
C(24) C -0.0453(3) 0.1169(2) 0.5222(3) 0.025(1) Uani 1.00 d . . .
C(25) C 0.0044(3) 0.1674(2) 0.4859(3) 0.025(1) Uani 1.00 d . . .
C(26) C 0.0990(3) 0.1708(2) 0.5020(3) 0.024(1) Uani 1.00 d . . .
C(27) C 0.2470(3) 0.2063(2) 0.5011(3) 0.027(1) Uani 1.00 d . . .
C(28) C 0.2909(3) 0.1562(2) 0.4531(4) 0.035(1) Uani 1.00 d . . .
C(29) C 0.3791(3) 0.1509(2) 0.4802(4) 0.045(2) Uani 1.00 d . . .
C(30) C 0.4234(3) 0.1968(3) 0.5568(4) 0.044(2) Uani 1.00 d . . .
C(31) C 0.3807(3) 0.2479(2) 0.6054(4) 0.038(1) Uani 1.00 d . . .
C(32) C 0.2924(3) 0.2532(2) 0.5773(3) 0.030(1) Uani 1.00 d . . .
C(33) C 0.2841(3) 0.3532(2) 0.6910(4) 0.042(1) Uani 1.00 d . . .
C(34) C 0.2146(3) 0.3976(2) 0.7226(4) 0.043(1) Uani 1.00 d . . .
C(35) C 0.0840(3) 0.3306(2) 0.7494(4) 0.041(1) Uani 1.00 d . . .
C(36) C 0.0103(3) 0.3591(2) 0.6934(4) 0.041(1) Uani 1.00 d . . .
C(37) C -0.0221(3) 0.3897(2) 0.5207(3) 0.031(1) Uani 1.00 d . . .
C(38) C -0.1063(3) 0.4060(2) 0.5476(4) 0.040(1) Uani 1.00 d . . .
C(39) C -0.1608(3) 0.4272(2) 0.4721(4) 0.039(1) Uani 1.00 d . . .
C(40) C -0.1327(3) 0.4329(2) 0.3709(4) 0.041(1) Uani 1.00 d . . .
C(41) C -0.0484(3) 0.4163(2) 0.3431(3) 0.031(1) Uani 1.00 d . . .
C(42) C 0.0070(3) 0.3947(2) 0.4175(3) 0.025(1) Uani 1.00 d . . .
C(43) C 0.1481(3) 0.4171(2) 0.3582(3) 0.026(1) Uani 1.00 d . . .
C(44) C 0.2391(2) 0.4110(2) 0.3363(3) 0.024(1) Uani 1.00 d . . .
C(45) C 0.2903(3) 0.4661(2) 0.3148(3) 0.029(1) Uani 1.00 d . . .
C(46) C 0.3796(3) 0.4676(2) 0.3053(4) 0.030(1) Uani 1.00 d . . .
C(47) C 0.4347(3) 0.5290(2) 0.2912(5) 0.048(2) Uani 1.00 d . . .
C(48) C 0.3825(6) 0.5721(7) 0.245(2) 0.43(1) Uani 1.00 d . . .
C(49) C 0.4658(9) 0.5610(5) 0.3925(8) 0.252(6) Uani 1.00 d . . .
C(50) C 0.5103(6) 0.5180(3) 0.2261(8) 0.147(4) Uani 1.00 d . . .
C(51) C 0.4195(3) 0.4108(2) 0.3131(3) 0.030(1) Uani 1.00 d . . .
C(52) C 0.3743(2) 0.3559(2) 0.3324(3) 0.025(1) Uani 1.00 d . . .
C(53) C 0.2808(3) 0.3544(2) 0.3449(3) 0.024(1) Uani 1.00 d . . .
C(54) C 0.4205(3) 0.2970(2) 0.3502(4) 0.031(1) Uani 1.00 d . . .
C(55) C 0.5002(3) 0.2844(2) 0.2834(4) 0.030(1) Uani 1.00 d . . .
C(56) C 0.5806(3) 0.3091(2) 0.3190(4) 0.046(2) Uani 1.00 d . . .
C(57) C 0.4831(2) 0.2451(2) 0.1748(4) 0.031(1) Uani 1.00 d . . .
C(58) C 0.4399(2) 0.1785(2) 0.1769(3) 0.027(1) Uani 1.00 d . . .
C(59) C 0.4891(3) 0.1281(2) 0.1921(4) 0.035(1) Uani 1.00 d . . .
C(60) C 0.4526(3) 0.0654(2) 0.1924(4) 0.032(1) Uani 1.00 d . . .
C(61) C 0.5138(3) 0.0128(2) 0.2118(5) 0.047(2) Uani 1.00 d . . .
C(62) C 0.5448(4) 0.0238(3) 0.3312(6) 0.088(3) Uani 1.00 d . . .
C(63) C 0.5935(4) 0.0152(3) 0.1405(6) 0.083(2) Uani 1.00 d . . .
C(64) C 0.4661(3) -0.0533(3) 0.1871(6) 0.067(2) Uani 1.00 d . . .
C(65) C 0.3626(3) 0.0549(2) 0.1784(3) 0.028(1) Uani 1.00 d . . .
C(66) C 0.3079(2) 0.1045(2) 0.1635(3) 0.024(1) Uani 1.00 d . . .
C(67) C 0.3463(2) 0.1669(2) 0.1607(3) 0.022(1) Uani 1.00 d . . .
C(68) C 0.2146(3) 0.0882(2) 0.1508(3) 0.025(1) Uani 1.00 d . . .
C(69) C 0.0634(2) 0.0983(2) 0.1271(3) 0.022(1) Uani 1.00 d . . .
C(70) C 0.0231(3) 0.0749(2) 0.2115(4) 0.031(1) Uani 1.00 d . . .
C(71) C -0.0635(3) 0.0473(2) 0.1973(4) 0.038(1) Uani 1.00 d . . .
C(72) C -0.1087(3) 0.0436(2) 0.0997(4) 0.038(1) Uani 1.00 d . . .
C(73) C -0.0693(3) 0.0680(2) 0.0138(4) 0.032(1) Uani 1.00 d . . .
C(74) C 0.0164(3) 0.0959(2) 0.0284(3) 0.026(1) Uani 1.00 d . . .
C(75) C 0.0181(3) 0.1271(2) -0.1483(4) 0.036(1) Uani 1.00 d . . .
C(76) C 0.0818(3) 0.1607(2) -0.2127(3) 0.035(1) Uani 1.00 d . . .
C(77) C 0.2150(3) 0.1064(2) -0.1959(4) 0.035(1) Uani 1.00 d . . .
C(78) C 0.2889(3) 0.1574(2) -0.1725(4) 0.037(1) Uani 1.00 d . . .
C(79) C 0.3165(3) 0.2601(2) -0.0652(3) 0.027(1) Uani 1.00 d . . .
C(80) C 0.4018(3) 0.2689(2) -0.1008(3) 0.033(1) Uani 1.00 d . . .
C(81) C 0.4515(3) 0.3261(2) -0.0668(4) 0.037(1) Uani 1.00 d . . .
C(82) C 0.4179(3) 0.3735(2) 0.0021(4) 0.040(1) Uani 1.00 d . . .
C(83) C 0.3335(3) 0.3639(2) 0.0409(3) 0.032(1) Uani 1.00 d . . .
C(84) C 0.2830(2) 0.3080(2) 0.0079(3) 0.025(1) Uani 1.00 d . . .
C(85) C -0.260(1) 0.2553(6) -0.283(1) 0.177(6) Uani 1.00 d . . .
C(86) C -0.1960(10) 0.2307(6) -0.221(1) 0.184(6) Uani 1.00 d . . .
C(87) C -0.233(2) 0.1883(6) -0.147(1) 0.236(9) Uani 1.00 d . . .
C(88) C -0.326(2) 0.2198(7) -0.150(2) 0.26(1) Uani 1.00 d . . .
H(1) H 0.1565 0.3705 0.0050 0.0380 Uiso 1.00 calc . . .
H(2) H 0.0170 0.4114 0.0191 0.0380 Uiso 1.00 calc . . .
H(3) H -0.0634 0.4944 0.0671 0.0517 Uiso 1.00 calc . . .
H(4) H -0.1587 0.5161 0.0643 0.0517 Uiso 1.00 calc . . .
H(5) H -0.1252 0.4842 0.1601 0.0517 Uiso 1.00 calc . . .
H(6) H -0.1811 0.3835 -0.1379 0.0564 Uiso 1.00 calc . . .
H(7) H -0.1825 0.4568 -0.1160 0.0564 Uiso 1.00 calc . . .
H(8) H -0.2618 0.4224 0.1254 0.0612 Uiso 1.00 calc . . .
H(9) H -0.2924 0.4261 0.0071 0.0612 Uiso 1.00 calc . . .
H(10) H -0.1942 0.3121 0.1166 0.0294 Uiso 1.00 calc . . .
H(11) H -0.0720 0.1965 0.2161 0.0304 Uiso 1.00 calc . . .
H(12) H -0.1324 0.1791 0.1118 0.0304 Uiso 1.00 calc . . .
H(13) H -0.3266 0.1955 0.2450 0.0497 Uiso 1.00 calc . . .
H(14) H -0.2858 0.1753 0.1262 0.0497 Uiso 1.00 calc . . .
H(15) H -0.1464 0.2859 0.3597 0.0331 Uiso 1.00 calc . . .
H(16) H -0.2365 0.2546 0.3878 0.0331 Uiso 1.00 calc . . .
H(17) H -0.2404 0.1522 0.4485 0.0380 Uiso 1.00 calc . . .
H(18) H -0.2349 0.0237 0.3828 0.0504 Uiso 1.00 calc . . .
H(19) H -0.1608 -0.0172 0.4154 0.0504 Uiso 1.00 calc . . .
H(20) H -0.2561 -0.0291 0.4529 0.0504 Uiso 1.00 calc . . .
H(21) H -0.2657 0.0986 0.6530 0.0684 Uiso 1.00 calc . . .
H(22) H -0.3108 0.0879 0.5380 0.0684 Uiso 1.00 calc . . .
H(23) H -0.3104 0.0323 0.6050 0.0684 Uiso 1.00 calc . . .
H(24) H -0.1742 -0.0189 0.6346 0.0724 Uiso 1.00 calc . . .
H(25) H -0.0864 0.0029 0.5865 0.0724 Uiso 1.00 calc . . .
H(26) H -0.1234 0.0451 0.6833 0.0724 Uiso 1.00 calc . . .
H(27) H -0.0179 0.0879 0.5625 0.0380 Uiso 1.00 calc . . .
H(28) H 0.1252 0.1388 0.5365 0.0380 Uiso 1.00 calc . . .
H(29) H 0.2594 0.1243 0.3983 0.0401 Uiso 1.00 calc . . .
H(30) H 0.4107 0.1153 0.4456 0.0542 Uiso 1.00 calc . . .
H(31) H 0.4875 0.1958 0.5628 0.0380 Uiso 1.00 calc . . .
H(32) H 0.4156 0.2791 0.6562 0.0380 Uiso 1.00 calc . . .
H(33) H 0.3087 0.3388 0.7538 0.0500 Uiso 1.00 calc . . .
H(34) H 0.3309 0.3738 0.6568 0.0500 Uiso 1.00 calc . . .
H(35) H 0.1821 0.4042 0.6586 0.0464 Uiso 1.00 calc . . .
H(36) H 0.2425 0.4379 0.7557 0.0464 Uiso 1.00 calc . . .
H(37) H 0.1083 0.3005 0.6972 0.0448 Uiso 1.00 calc . . .
H(38) H 0.0602 0.3100 0.8047 0.0448 Uiso 1.00 calc . . .
H(39) H -0.0014 0.3992 0.7340 0.0495 Uiso 1.00 calc . . .
H(40) H -0.0426 0.3318 0.6871 0.0495 Uiso 1.00 calc . . .
H(41) H -0.1279 0.4019 0.6183 0.0413 Uiso 1.00 calc . . .
H(42) H -0.2193 0.4380 0.4908 0.0445 Uiso 1.00 calc . . .
H(43) H -0.1711 0.4491 0.3213 0.0459 Uiso 1.00 calc . . .
H(44) H -0.0295 0.4200 0.2714 0.0350 Uiso 1.00 calc . . .
H(45) H 0.1289 0.4590 0.3550 0.0380 Uiso 1.00 calc . . .
H(46) H 0.2583 0.5040 0.3182 0.0380 Uiso 1.00 calc . . .
H(47) H 0.3714 0.6042 0.2754 0.5023 Uiso 1.00 calc . . .
H(48) H 0.4232 0.5805 0.1749 0.5023 Uiso 1.00 calc . . .
H(49) H 0.3352 0.5440 0.1971 0.5023 Uiso 1.00 calc . . .
H(50) H 0.5075 0.5330 0.4270 0.2419 Uiso 1.00 calc . . .
H(51) H 0.5016 0.5989 0.3899 0.2419 Uiso 1.00 calc . . .
H(52) H 0.4218 0.5680 0.4426 0.2419 Uiso 1.00 calc . . .
H(53) H 0.5497 0.4917 0.2572 0.1532 Uiso 1.00 calc . . .
H(54) H 0.4917 0.4965 0.1547 0.1532 Uiso 1.00 calc . . .
H(55) H 0.5432 0.5568 0.2179 0.1532 Uiso 1.00 calc . . .
H(56) H 0.4823 0.4107 0.3033 0.0301 Uiso 1.00 calc . . .
H(57) H 0.4395 0.3020 0.4248 0.0348 Uiso 1.00 calc . . .
H(58) H 0.3785 0.2614 0.3346 0.0348 Uiso 1.00 calc . . .
H(59) H 0.5965 0.3340 0.3883 0.0380 Uiso 1.00 calc . . .
H(60) H 0.6283 0.2958 0.2770 0.0380 Uiso 1.00 calc . . .
H(61) H 0.4457 0.2665 0.1317 0.0344 Uiso 1.00 calc . . .
H(62) H 0.5388 0.2416 0.1403 0.0344 Uiso 1.00 calc . . .
H(63) H 0.5523 0.1391 0.1978 0.0380 Uiso 1.00 calc . . .
H(64) H 0.6309 -0.0174 0.1552 0.0940 Uiso 1.00 calc . . .
H(65) H 0.5713 0.0040 0.0661 0.0940 Uiso 1.00 calc . . .
H(66) H 0.6239 0.0543 0.1511 0.0940 Uiso 1.00 calc . . .
H(67) H 0.4485 -0.0616 0.1111 0.0714 Uiso 1.00 calc . . .
H(68) H 0.5039 -0.0845 0.2024 0.0714 Uiso 1.00 calc . . .
H(69) H 0.4144 -0.0559 0.2270 0.0714 Uiso 1.00 calc . . .
H(70) H 0.5825 -0.0075 0.3477 0.0951 Uiso 1.00 calc . . .
H(71) H 0.5757 0.0649 0.3517 0.0951 Uiso 1.00 calc . . .
H(72) H 0.4944 0.0220 0.3768 0.0951 Uiso 1.00 calc . . .
H(73) H 0.3350 0.0131 0.1804 0.0307 Uiso 1.00 calc . . .
H(74) H 0.1927 0.0451 0.1537 0.0380 Uiso 1.00 calc . . .
H(75) H 0.0553 0.0777 0.2802 0.0363 Uiso 1.00 calc . . .
H(76) H -0.0922 0.0308 0.2561 0.0435 Uiso 1.00 calc . . .
H(77) H -0.1686 0.0253 0.0918 0.0442 Uiso 1.00 calc . . .
H(78) H -0.1009 0.0638 -0.0561 0.0364 Uiso 1.00 calc . . .
H(79) H -0.0338 0.1504 -0.1356 0.0415 Uiso 1.00 calc . . .
H(80) H -0.0019 0.0858 -0.1861 0.0415 Uiso 1.00 calc . . .
H(81) H 0.1130 0.1951 -0.1667 0.0365 Uiso 1.00 calc . . .
H(82) H 0.0495 0.1776 -0.2683 0.0365 Uiso 1.00 calc . . .
H(83) H 0.1910 0.0987 -0.1281 0.0386 Uiso 1.00 calc . . .
H(84) H 0.2370 0.0674 -0.2286 0.0386 Uiso 1.00 calc . . .
H(85) H 0.3043 0.1732 -0.2386 0.0424 Uiso 1.00 calc . . .
H(86) H 0.3414 0.1412 -0.1448 0.0424 Uiso 1.00 calc . . .
H(87) H 0.4263 0.2359 -0.1495 0.0380 Uiso 1.00 calc . . .
H(88) H 0.5098 0.3333 -0.0912 0.0453 Uiso 1.00 calc . . .
H(89) H 0.4538 0.4127 0.0252 0.0458 Uiso 1.00 calc . . .
H(90) H 0.3132 0.3973 0.0924 0.0380 Uiso 1.00 calc . . .
H(91) H -0.2704 0.3616 0.0403 0.0612 Uiso 1.00 calc . . .
H(92) H -0.0930 0.4260 -0.1174 0.0564 Uiso 1.00 calc . . .
H(93) H -0.2689 0.2320 -0.3535 0.1818 Uiso 1.00 calc . . .
H(94) H -0.2434 0.2990 -0.2892 0.1818 Uiso 1.00 calc . . .
H(95) H -0.1604 0.2043 -0.2660 0.1805 Uiso 1.00 calc . . .
H(96) H -0.1596 0.2636 -0.1782 0.1805 Uiso 1.00 calc . . .
H(97) H -0.2441 0.1457 -0.1721 0.2152 Uiso 1.00 calc . . .
H(98) H -0.2064 0.1949 -0.0748 0.2152 Uiso 1.00 calc . . .
H(99) H -0.3228 0.2477 -0.0725 0.2579 Uiso 1.00 calc . . .
H(100) H -0.3693 0.1859 -0.1372 0.2579 Uiso 1.00 calc . . .

loop_
_atom_site_aniso_label
_atom_site_aniso_U_11
_atom_site_aniso_U_22
_atom_site_aniso_U_33
_atom_site_aniso_U_12
_atom_site_aniso_U_13
_atom_site_aniso_U_23
Cu(1) 0.0152(3) 0.0205(3) 0.0294(3) 0.0013(2) 0.0010(2) 0.0091(2)
Cu(2) 0.0195(3) 0.0193(3) 0.0315(3) -0.0011(2) 0.0050(2) 0.0073(2)
O(1) 0.022(1) 0.026(2) 0.046(2) 0.006(1) 0.008(1) 0.019(1)
O(2) 0.021(1) 0.024(2) 0.037(2) 0.000(1) -0.002(1) 0.012(1)
O(3) 0.022(1) 0.023(2) 0.043(2) -0.004(1) 0.002(1) 0.013(1)
O(4) 0.025(2) 0.024(2) 0.053(2) 0.000(1) 0.011(1) 0.014(1)
O(5) 0.027(2) 0.030(2) 0.040(2) -0.003(1) 0.007(1) -0.006(1)
O(6) 0.048(2) 0.042(2) 0.027(2) 0.008(2) -0.007(2) -0.001(2)
O(7) 0.023(1) 0.051(2) 0.024(2) -0.004(1) -0.007(1) 0.011(1)
O(8) 0.029(2) 0.056(2) 0.026(2) 0.009(1) 0.006(1) 0.012(2)
O(9) 0.056(2) 0.046(2) 0.032(2) -0.001(2) -0.001(2) -0.003(2)
O(10) 0.029(2) 0.044(2) 0.043(2) 0.000(1) -0.004(1) -0.012(2)
O(11) 0.26(2) 0.32(2) 0.53(3) 0.08(1) 0.06(2) 0.18(2)
N(1) 0.020(2) 0.021(2) 0.022(2) 0.001(1) 0.000(1) 0.002(1)
N(2) 0.022(2) 0.021(2) 0.021(2) 0.001(1) 0.001(1) 0.004(1)
N(3) 0.023(2) 0.027(2) 0.024(2) -0.003(1) 0.003(1) 0.004(2)
N(4) 0.021(2) 0.024(2) 0.024(2) -0.001(1) 0.003(1) 0.003(2)
C(1) 0.024(2) 0.018(2) 0.024(2) -0.002(2) 0.003(2) 0.006(2)
C(2) 0.024(2) 0.018(2) 0.027(2) 0.001(2) 0.002(2) 0.002(2)
C(3) 0.038(2) 0.019(2) 0.032(2) 0.004(2) 0.006(2) 0.010(2)
C(4) 0.021(2) 0.022(2) 0.022(2) 0.001(2) 0.000(2) 0.002(2)
C(5) 0.027(2) 0.025(2) 0.028(2) 0.008(2) -0.001(2) 0.006(2)
C(6) 0.022(2) 0.022(2) 0.026(2) 0.000(2) 0.001(2) 0.003(2)
C(7) 0.022(2) 0.028(2) 0.026(2) 0.006(2) 0.001(2) 0.006(2)
C(8) 0.033(2) 0.028(3) 0.041(3) 0.013(2) 0.011(2) 0.013(2)
C(9) 0.062(3) 0.035(3) 0.055(3) 0.023(3) 0.016(3) 0.017(3)
C(10) 0.057(3) 0.058(4) 0.050(3) 0.028(3) 0.002(3) 0.018(3)
C(11) 0.038(3) 0.054(3) 0.085(4) 0.026(2) 0.013(3) 0.036(3)
C(12) 0.021(2) 0.022(2) 0.039(3) 0.002(2) 0.001(2) 0.008(2)
C(13) 0.022(2) 0.023(2) 0.042(3) 0.002(2) 0.002(2) 0.015(2)
C(14) 0.026(2) 0.041(3) 0.056(3) -0.004(2) 0.004(2) 0.008(3)
C(15) 0.022(2) 0.027(2) 0.039(3) 0.001(2) 0.005(2) 0.009(2)
C(16) 0.024(2) 0.027(2) 0.033(2) -0.001(2) 0.005(2) 0.007(2)
C(17) 0.025(2) 0.021(2) 0.028(2) -0.003(2) 0.004(2) 0.004(2)
C(18) 0.024(2) 0.036(3) 0.037(3) -0.002(2) 0.001(2) 0.009(2)
C(19) 0.030(2) 0.022(2) 0.024(2) -0.008(2) 0.003(2) 0.003(2)
C(20) 0.030(2) 0.037(3) 0.031(2) -0.011(2) 0.001(2) 0.011(2)
C(21) 0.062(3) 0.031(3) 0.051(3) -0.013(2) 0.004(3) 0.009(2)
C(22) 0.069(4) 0.048(4) 0.073(4) -0.012(3) 0.034(3) 0.012(3)
C(23) 0.059(4) 0.081(5) 0.081(4) -0.046(3) -0.030(3) 0.055(4)
C(24) 0.027(2) 0.027(2) 0.022(2) -0.001(2) -0.001(2) 0.007(2)
C(25) 0.025(2) 0.025(2) 0.023(2) -0.006(2) 0.001(2) 0.005(2)
C(26) 0.029(2) 0.023(2) 0.021(2) 0.002(2) 0.002(2) 0.005(2)
C(27) 0.024(2) 0.027(2) 0.032(2) -0.002(2) 0.005(2) 0.013(2)
C(28) 0.028(2) 0.032(3) 0.046(3) 0.003(2) 0.005(2) 0.010(2)
C(29) 0.033(3) 0.042(3) 0.064(4) 0.010(2) 0.011(3) 0.019(3)
C(30) 0.024(2) 0.053(3) 0.061(4) 0.010(2) 0.009(2) 0.025(3)
C(31) 0.028(2) 0.051(3) 0.034(3) -0.004(2) -0.002(2) 0.010(2)
C(32) 0.024(2) 0.035(3) 0.033(3) 0.001(2) 0.001(2) 0.007(2)
C(33) 0.037(3) 0.042(3) 0.042(3) -0.006(2) -0.010(2) -0.003(2)
C(34) 0.050(3) 0.030(3) 0.044(3) -0.008(2) -0.012(2) 0.001(2)
C(35) 0.053(3) 0.043(3) 0.029(3) 0.004(2) 0.006(2) 0.012(2)
C(36) 0.041(3) 0.054(3) 0.028(3) 0.007(2) 0.009(2) 0.006(2)
C(37) 0.029(2) 0.032(3) 0.030(2) 0.000(2) 0.001(2) 0.000(2)
C(38) 0.037(3) 0.048(3) 0.035(3) 0.008(2) 0.014(2) 0.005(2)
C(39) 0.029(2) 0.041(3) 0.046(3) 0.006(2) 0.007(2) 0.001(2)
C(40) 0.037(3) 0.043(3) 0.044(3) 0.014(2) 0.000(2) 0.007(2)
C(41) 0.032(2) 0.031(3) 0.030(2) 0.004(2) 0.005(2) 0.005(2)
C(42) 0.026(2) 0.018(2) 0.030(2) 0.002(2) 0.002(2) 0.000(2)
C(43) 0.029(2) 0.021(2) 0.027(2) 0.003(2) 0.000(2) 0.002(2)
C(44) 0.023(2) 0.022(2) 0.028(2) -0.002(2) 0.001(2) 0.006(2)
C(45) 0.032(2) 0.023(2) 0.033(2) -0.001(2) -0.001(2) 0.006(2)
C(46) 0.025(2) 0.026(2) 0.039(3) -0.008(2) -0.001(2) 0.008(2)
C(47) 0.027(2) 0.040(3) 0.081(4) -0.010(2) -0.004(3) 0.028(3)
C(48) 0.071(6) 0.33(2) 0.98(4) -0.099(9) -0.16(1) 0.55(3)
C(49) 0.39(2) 0.150(9) 0.151(9) -0.23(1) 0.16(1) -0.105(8)
C(50) 0.186(9) 0.063(5) 0.173(8) -0.072(5) 0.137(7) -0.035(5)
C(51) 0.019(2) 0.036(3) 0.034(3) -0.004(2) 0.000(2) 0.010(2)
C(52) 0.021(2) 0.025(2) 0.027(2) -0.003(2) -0.002(2) 0.003(2)
C(53) 0.024(2) 0.023(2) 0.025(2) -0.005(2) 0.003(2) 0.002(2)
C(54) 0.028(2) 0.027(3) 0.037(3) -0.001(2) 0.002(2) 0.007(2)
C(55) 0.019(2) 0.028(3) 0.046(3) 0.004(2) 0.000(2) 0.011(2)
C(56) 0.022(2) 0.045(3) 0.066(4) 0.000(2) -0.003(2) -0.006(3)
C(57) 0.016(2) 0.032(3) 0.045(3) 0.000(2) 0.000(2) 0.011(2)
C(58) 0.020(2) 0.031(2) 0.031(2) 0.003(2) 0.000(2) 0.008(2)
C(59) 0.021(2) 0.036(3) 0.047(3) 0.001(2) -0.003(2) 0.006(2)
C(60) 0.023(2) 0.024(2) 0.049(3) 0.006(2) -0.001(2) 0.006(2)
C(61) 0.024(2) 0.038(3) 0.082(4) 0.012(2) -0.001(3) 0.016(3)
C(62) 0.082(5) 0.073(5) 0.110(6) 0.036(4) -0.040(4) 0.019(4)
C(63) 0.040(3) 0.053(4) 0.168(7) 0.028(3) 0.031(4) 0.034(4)
C(64) 0.040(3) 0.038(3) 0.129(6) 0.017(2) 0.009(3) 0.027(3)
C(65) 0.025(2) 0.022(2) 0.037(3) 0.003(2) -0.002(2) 0.003(2)
C(66) 0.019(2) 0.024(2) 0.028(2) 0.003(2) 0.001(2) 0.003(2)
C(67) 0.017(2) 0.028(2) 0.022(2) 0.002(2) 0.000(2) 0.004(2)
C(68) 0.028(2) 0.021(2) 0.026(2) 0.001(2) -0.001(2) 0.005(2)
C(69) 0.019(2) 0.017(2) 0.028(2) 0.000(2) 0.000(2) 0.001(2)
C(70) 0.029(2) 0.029(3) 0.039(3) 0.008(2) 0.008(2) 0.013(2)
C(71) 0.028(2) 0.032(3) 0.057(3) -0.003(2) 0.014(2) 0.019(2)
C(72) 0.020(2) 0.024(2) 0.068(3) -0.004(2) 0.003(2) 0.001(2)
C(73) 0.022(2) 0.027(2) 0.046(3) -0.001(2) -0.004(2) 0.003(2)
C(74) 0.026(2) 0.021(2) 0.032(2) 0.002(2) 0.001(2) 0.001(2)
C(75) 0.031(2) 0.046(3) 0.031(3) 0.004(2) -0.007(2) 0.006(2)
C(76) 0.044(3) 0.034(3) 0.026(2) 0.006(2) -0.008(2) 0.004(2)
C(77) 0.043(3) 0.027(3) 0.035(3) 0.010(2) 0.002(2) -0.005(2)
C(78) 0.035(3) 0.031(3) 0.044(3) 0.006(2) 0.012(2) -0.003(2)
C(79) 0.025(2) 0.031(2) 0.026(2) 0.002(2) 0.000(2) 0.007(2)
C(80) 0.029(2) 0.040(3) 0.032(3) 0.008(2) 0.007(2) 0.007(2)
C(81) 0.025(2) 0.045(3) 0.043(3) -0.004(2) 0.006(2) 0.016(2)
C(82) 0.033(3) 0.037(3) 0.051(3) -0.012(2) -0.002(2) 0.014(3)
C(83) 0.031(2) 0.030(3) 0.034(3) -0.002(2) 0.000(2) 0.007(2)
C(84) 0.021(2) 0.033(3) 0.023(2) 0.002(2) 0.001(2) 0.013(2)
C(85) 0.26(2) 0.112(10) 0.15(1) 0.06(1) 0.00(1) -0.012(9)
C(86) 0.25(2) 0.090(9) 0.19(1) 0.009(9) -0.09(1) -0.003(9)
C(87) 0.39(3) 0.11(1) 0.19(1) -0.05(1) -0.20(2) 0.04(1)
C(88) 0.32(3) 0.08(1) 0.38(3) 0.00(1) 0.06(2) 0.00(1)

loop_
_atom_type_symbol
_atom_type_description
_atom_type_scat_dispersion_real
_atom_type_scat_dispersion_imag
_atom_type_scat_source
C C 0.003 0.002
;International Tables for Crystallography
(1992, Vol. C, Tables 4.2.6.8 and 6.1.1.1)
;
H H 0.000 0.000
;International Tables for Crystallography
(1992, Vol. C, Table 6.1.1.2)
;
O O 0.011 0.006
;International Tables for Crystallography
(1992, Vol. C, Tables 4.2.6.8 and 6.1.1.1)
;
N N 0.006 0.003
;International Tables for Crystallography
(1992, Vol. C, Tables 4.2.6.8 and 6.1.1.1)
;
Cu Cu 0.320 1.265
;International Tables for Crystallography
(1992, Vol. C, Tables 4.2.6.8 and 6.1.1.1)
;

loop_
_geom_angle_atom_site_label_1
_geom_angle_atom_site_label_2
_geom_angle_atom_site_label_3
_geom_angle
_geom_angle_site_symmetry_1
_geom_angle_site_symmetry_2
_geom_angle_site_symmetry_3
_geom_angle_publ_flag
O(1) Cu(1) O(2) 158.5(1) . 1_555 1_555 yes
O(1) Cu(1) N(1) 90.5(1) . 1_555 1_555 yes
O(1) Cu(1) N(2) 92.6(1) . 1_555 1_555 yes
O(2) Cu(1) N(1) 93.1(1) . 1_555 1_555 yes
O(2) Cu(1) N(2) 91.1(1) . 1_555 1_555 yes
N(1) Cu(1) N(2) 160.3(1) . 1_555 1_555 yes
O(3) Cu(2) O(4) 159.7(1) . 1_555 1_555 yes
O(3) Cu(2) N(3) 92.8(1) . 1_555 1_555 yes
O(3) Cu(2) N(4) 90.2(1) . 1_555 1_555 yes
O(4) Cu(2) N(3) 90.5(1) . 1_555 1_555 yes
O(4) Cu(2) N(4) 93.1(1) . 1_555 1_555 yes
N(3) Cu(2) N(4) 161.3(1) . 1_555 1_555 yes
Cu(1) O(1) C(4) 129.9(2) . 1_555 1_555 yes
Cu(1) O(2) C(67) 129.5(2) . 1_555 1_555 yes
Cu(2) O(3) C(17) 129.6(3) . 1_555 1_555 yes
Cu(2) O(4) C(53) 129.0(3) . 1_555 1_555 yes
C(78) O(5) C(79) 118.5(3) . 1_555 1_555 yes
C(76) O(6) C(77) 116.5(3) . 1_555 1_555 yes
C(74) O(7) C(75) 119.2(3) . 1_555 1_555 yes
C(36) O(8) C(37) 117.9(3) . 1_555 1_555 yes
C(34) O(9) C(35) 116.9(3) . 1_555 1_555 yes
C(32) O(10) C(33) 119.3(3) . 1_555 1_555 yes
C(85) O(11) C(88) 101(1) . 1_555 1_555 yes
Cu(1) N(1) C(68) 123.6(3) . 1_555 1_555 yes
Cu(1) N(1) C(69) 119.7(2) . 1_555 1_555 yes
C(68) N(1) C(69) 116.6(3) . 1_555 1_555 yes
Cu(1) N(2) C(1) 124.0(3) . 1_555 1_555 yes
Cu(1) N(2) C(84) 118.2(2) . 1_555 1_555 yes
C(1) N(2) C(84) 117.8(3) . 1_555 1_555 yes
Cu(2) N(3) C(26) 124.2(3) . 1_555 1_555 yes
Cu(2) N(3) C(27) 120.0(3) . 1_555 1_555 yes
C(26) N(3) C(27) 115.8(3) . 1_555 1_555 yes
Cu(2) N(4) C(42) 119.4(2) . 1_555 1_555 yes
Cu(2) N(4) C(43) 123.8(3) . 1_555 1_555 yes
C(42) N(4) C(43) 116.8(3) . 1_555 1_555 yes
N(2) C(1) C(2) 126.6(4) . 1_555 1_555 yes
C(1) C(2) C(3) 117.6(4) . 1_555 1_555 yes
C(1) C(2) C(4) 122.7(3) . 1_555 1_555 yes
C(3) C(2) C(4) 119.5(4) . 1_555 1_555 yes
C(2) C(3) C(5) 122.5(4) . 1_555 1_555 yes
O(1) C(4) C(2) 123.7(3) . 1_555 1_555 yes
O(1) C(4) C(6) 118.1(3) . 1_555 1_555 yes
C(2) C(4) C(6) 118.2(3) . 1_555 1_555 yes
C(3) C(5) C(7) 117.0(4) . 1_555 1_555 yes
C(3) C(5) C(8) 119.7(4) . 1_555 1_555 yes
C(7) C(5) C(8) 123.3(4) . 1_555 1_555 yes
C(4) C(6) C(7) 119.6(4) . 1_555 1_555 yes
C(4) C(6) C(12) 117.5(3) . 1_555 1_555 yes
C(7) C(6) C(12) 122.6(3) . 1_555 1_555 yes
C(5) C(7) C(6) 123.2(4) . 1_555 1_555 yes
C(5) C(8) C(9) 109.2(4) . 1_555 1_555 yes
C(5) C(8) C(10) 110.3(4) . 1_555 1_555 yes
C(5) C(8) C(11) 111.7(4) . 1_555 1_555 yes
C(9) C(8) C(10) 107.7(4) . 1_555 1_555 yes
C(9) C(8) C(11) 108.0(4) . 1_555 1_555 yes
C(10) C(8) C(11) 109.8(4) . 1_555 1_555 yes
C(6) C(12) C(13) 116.7(3) . 1_555 1_555 yes
C(12) C(13) C(14) 121.7(4) . 1_555 1_555 yes
C(12) C(13) C(15) 117.3(3) . 1_555 1_555 yes
C(14) C(13) C(15) 120.9(4) . 1_555 1_555 yes
C(13) C(15) C(16) 110.3(3) . 1_555 1_555 yes
C(15) C(16) C(17) 119.4(4) . 1_555 1_555 yes
C(15) C(16) C(18) 121.1(4) . 1_555 1_555 yes
C(17) C(16) C(18) 119.3(4) . 1_555 1_555 yes
O(3) C(17) C(16) 118.3(4) . 1_555 1_555 yes
O(3) C(17) C(25) 124.1(3) . 1_555 1_555 yes
C(16) C(17) C(25) 117.6(3) . 1_555 1_555 yes
C(16) C(18) C(19) 124.6(4) . 1_555 1_555 yes
C(18) C(19) C(20) 121.2(4) . 1_555 1_555 yes
C(18) C(19) C(24) 115.5(4) . 1_555 1_555 yes
C(20) C(19) C(24) 123.0(4) . 1_555 1_555 yes
C(19) C(20) C(21) 108.2(3) . 1_555 1_555 yes
C(19) C(20) C(22) 111.2(4) . 1_555 1_555 yes
C(19) C(20) C(23) 112.6(3) . 1_555 1_555 yes
C(21) C(20) C(22) 107.5(4) . 1_555 1_555 yes
C(21) C(20) C(23) 107.9(4) . 1_555 1_555 yes
C(22) C(20) C(23) 109.3(4) . 1_555 1_555 yes
C(19) C(24) C(25) 123.0(4) . 1_555 1_555 yes
C(17) C(25) C(24) 119.9(3) . 1_555 1_555 yes
C(17) C(25) C(26) 122.4(4) . 1_555 1_555 yes
C(24) C(25) C(26) 117.6(4) . 1_555 1_555 yes
N(3) C(26) C(25) 126.7(4) . 1_555 1_555 yes
N(3) C(27) C(28) 122.6(4) . 1_555 1_555 yes
N(3) C(27) C(32) 117.8(4) . 1_555 1_555 yes
C(28) C(27) C(32) 119.6(4) . 1_555 1_555 yes
C(27) C(28) C(29) 121.0(4) . 1_555 1_555 yes
C(28) C(29) C(30) 119.2(4) . 1_555 1_555 yes
C(29) C(30) C(31) 120.7(4) . 1_555 1_555 yes
C(30) C(31) C(32) 119.8(4) . 1_555 1_555 yes
O(10) C(32) C(27) 114.7(3) . 1_555 1_555 yes
O(10) C(32) C(31) 125.6(4) . 1_555 1_555 yes
C(27) C(32) C(31) 119.7(4) . 1_555 1_555 yes
O(10) C(33) C(34) 107.5(3) . 1_555 1_555 yes
O(9) C(34) C(33) 114.2(4) . 1_555 1_555 yes
O(9) C(35) C(36) 113.8(4) . 1_555 1_555 yes
O(8) C(36) C(35) 108.2(4) . 1_555 1_555 yes
O(8) C(37) C(38) 125.0(4) . 1_555 1_555 yes
O(8) C(37) C(42) 115.1(4) . 1_555 1_555 yes
C(38) C(37) C(42) 119.9(4) . 1_555 1_555 yes
C(37) C(38) C(39) 119.7(4) . 1_555 1_555 yes
C(38) C(39) C(40) 120.9(4) . 1_555 1_555 yes
C(39) C(40) C(41) 119.7(4) . 1_555 1_555 yes
C(40) C(41) C(42) 120.3(4) . 1_555 1_555 yes
N(4) C(42) C(37) 117.9(3) . 1_555 1_555 yes
N(4) C(42) C(41) 122.6(4) . 1_555 1_555 yes
C(37) C(42) C(41) 119.5(4) . 1_555 1_555 yes
N(4) C(43) C(44) 127.2(4) . 1_555 1_555 yes
C(43) C(44) C(45) 117.6(4) . 1_555 1_555 yes
C(43) C(44) C(53) 122.3(4) . 1_555 1_555 yes
C(45) C(44) C(53) 119.9(3) . 1_555 1_555 yes
C(44) C(45) C(46) 122.4(4) . 1_555 1_555 yes
C(45) C(46) C(47) 121.7(4) . 1_555 1_555 yes
C(45) C(46) C(51) 116.8(4) . 1_555 1_555 yes
C(47) C(46) C(51) 121.5(4) . 1_555 1_555 yes
C(46) C(47) C(48) 111.7(5) . 1_555 1_555 yes
C(46) C(47) C(49) 109.5(5) . 1_555 1_555 yes
C(46) C(47) C(50) 113.3(5) . 1_555 1_555 yes
C(48) C(47) C(49) 105(1) . 1_555 1_555 yes
C(48) C(47) C(50) 108.4(10) . 1_555 1_555 yes
C(49) C(47) C(50) 107.8(7) . 1_555 1_555 yes
C(46) C(51) C(52) 123.9(4) . 1_555 1_555 yes
C(51) C(52) C(53) 119.5(4) . 1_555 1_555 yes
C(51) C(52) C(54) 122.6(4) . 1_555 1_555 yes
C(53) C(52) C(54) 117.7(4) . 1_555 1_555 yes
O(4) C(53) C(44) 123.9(3) . 1_555 1_555 yes
O(4) C(53) C(52) 118.6(4) . 1_555 1_555 yes
C(44) C(53) C(52) 117.5(4) . 1_555 1_555 yes
C(52) C(54) C(55) 115.5(4) . 1_555 1_555 yes
C(54) C(55) C(56) 121.0(4) . 1_555 1_555 yes
C(54) C(55) C(57) 116.8(3) . 1_555 1_555 yes
C(56) C(55) C(57) 122.2(4) . 1_555 1_555 yes
C(55) C(57) C(58) 114.6(4) . 1_555 1_555 yes
C(57) C(58) C(59) 121.9(3) . 1_555 1_555 yes
C(57) C(58) C(67) 119.6(3) . 1_555 1_555 yes
C(59) C(58) C(67) 118.4(4) . 1_555 1_555 yes
C(58) C(59) C(60) 124.3(4) . 1_555 1_555 yes
C(59) C(60) C(61) 120.0(4) . 1_555 1_555 yes
C(59) C(60) C(65) 116.9(4) . 1_555 1_555 yes
C(61) C(60) C(65) 123.1(4) . 1_555 1_555 yes
C(60) C(61) C(62) 108.2(4) . 1_555 1_555 yes
C(60) C(61) C(63) 110.1(4) . 1_555 1_555 yes
C(60) C(61) C(64) 112.3(4) . 1_555 1_555 yes
C(62) C(61) C(63) 110.2(5) . 1_555 1_555 yes
C(62) C(61) C(64) 107.8(5) . 1_555 1_555 yes
C(63) C(61) C(64) 108.4(5) . 1_555 1_555 yes
C(60) C(65) C(66) 121.9(4) . 1_555 1_555 yes
C(65) C(66) C(67) 120.2(3) . 1_555 1_555 yes
C(65) C(66) C(68) 117.1(4) . 1_555 1_555 yes
C(67) C(66) C(68) 122.7(3) . 1_555 1_555 yes
O(2) C(67) C(58) 117.9(4) . 1_555 1_555 yes
O(2) C(67) C(66) 123.9(3) . 1_555 1_555 yes
C(58) C(67) C(66) 118.3(3) . 1_555 1_555 yes
N(1) C(68) C(66) 127.0(4) . 1_555 1_555 yes
N(1) C(69) C(70) 122.3(4) . 1_555 1_555 yes
N(1) C(69) C(74) 117.9(4) . 1_555 1_555 yes
C(70) C(69) C(74) 119.8(4) . 1_555 1_555 yes
C(69) C(70) C(71) 120.0(4) . 1_555 1_555 yes
C(70) C(71) C(72) 120.1(4) . 1_555 1_555 yes
C(71) C(72) C(73) 120.7(4) . 1_555 1_555 yes
C(72) C(73) C(74) 119.1(4) . 1_555 1_555 yes
O(7) C(74) C(69) 114.6(3) . 1_555 1_555 yes
O(7) C(74) C(73) 125.1(4) . 1_555 1_555 yes
C(69) C(74) C(73) 120.3(4) . 1_555 1_555 yes
O(7) C(75) C(76) 107.6(3) . 1_555 1_555 yes
O(6) C(76) C(75) 114.2(4) . 1_555 1_555 yes
O(6) C(77) C(78) 113.9(4) . 1_555 1_555 yes
O(5) C(78) C(77) 108.2(3) . 1_555 1_555 yes
O(5) C(79) C(80) 124.7(4) . 1_555 1_555 yes
O(5) C(79) C(84) 115.4(4) . 1_555 1_555 yes
C(80) C(79) C(84) 119.8(4) . 1_555 1_555 yes
C(79) C(80) C(81) 119.3(4) . 1_555 1_555 yes
C(80) C(81) C(82) 120.8(4) . 1_555 1_555 yes
C(81) C(82) C(83) 119.9(4) . 1_555 1_555 yes
C(82) C(83) C(84) 120.3(4) . 1_555 1_555 yes
N(2) C(84) C(79) 117.5(4) . 1_555 1_555 yes
N(2) C(84) C(83) 122.6(4) . 1_555 1_555 yes
C(79) C(84) C(83) 119.8(4) . 1_555 1_555 yes
O(11) C(85) C(86) 106(1) . 1_555 1_555 yes
C(85) C(86) C(87) 114(1) . 1_555 1_555 yes
C(86) C(87) C(88) 90(1) . 1_555 1_555 yes
O(11) C(88) C(87) 121(2) . 1_555 1_555 yes

loop_
_geom_bond_atom_site_label_1
_geom_bond_atom_site_label_2
_geom_bond_distance
_geom_bond_site_symmetry_1
_geom_bond_site_symmetry_2
_geom_bond_publ_flag
Cu(1) Cu(2) 3.8727(7) . . yes
Cu(1) O(1) 1.875(3) . . yes
Cu(1) O(2) 1.874(3) . . yes
Cu(1) N(1) 1.995(3) . . yes
Cu(1) N(2) 1.999(3) . . yes
Cu(2) O(3) 1.884(3) . . yes
Cu(2) O(4) 1.883(3) . . yes
Cu(2) N(3) 1.991(3) . . yes
Cu(2) N(4) 1.982(3) . . yes
O(1) C(4) 1.300(4) . . yes
O(2) C(67) 1.311(4) . . yes
O(3) C(17) 1.304(4) . . yes
O(4) C(53) 1.312(5) . . yes
O(5) C(78) 1.428(5) . . yes
O(5) C(79) 1.364(5) . . yes
O(6) C(76) 1.421(5) . . yes
O(6) C(77) 1.426(5) . . yes
O(7) C(74) 1.362(5) . . yes
O(7) C(75) 1.424(5) . . yes
O(8) C(36) 1.430(5) . . yes
O(8) C(37) 1.365(5) . . yes
O(9) C(34) 1.421(6) . . yes
O(9) C(35) 1.421(5) . . yes
O(10) C(32) 1.363(5) . . yes
O(10) C(33) 1.423(5) . . yes
O(11) C(85) 1.52(2) . . yes
O(11) C(88) 1.28(2) . . yes
N(1) C(68) 1.298(5) . . yes
N(1) C(69) 1.442(4) . . yes
N(2) C(1) 1.293(5) . . yes
N(2) C(84) 1.431(5) . . yes
N(3) C(26) 1.297(5) . . yes
N(3) C(27) 1.439(5) . . yes
N(4) C(42) 1.434(5) . . yes
N(4) C(43) 1.301(5) . . yes
C(1) C(2) 1.436(5) . . yes
C(2) C(3) 1.419(5) . . yes
C(2) C(4) 1.419(5) . . yes
C(3) C(5) 1.379(5) . . yes
C(4) C(6) 1.427(5) . . yes
C(5) C(7) 1.408(6) . . yes
C(5) C(8) 1.541(5) . . yes
C(6) C(7) 1.384(5) . . yes
C(6) C(12) 1.511(5) . . yes
C(8) C(9) 1.527(7) . . yes
C(8) C(10) 1.522(7) . . yes
C(8) C(11) 1.536(6) . . yes
C(12) C(13) 1.498(6) . . yes
C(13) C(14) 1.320(6) . . yes
C(13) C(15) 1.506(6) . . yes
C(15) C(16) 1.513(6) . . yes
C(16) C(17) 1.420(5) . . yes
C(16) C(18) 1.377(6) . . yes
C(17) C(25) 1.423(5) . . yes
C(18) C(19) 1.404(6) . . yes
C(19) C(20) 1.534(6) . . yes
C(19) C(24) 1.380(5) . . yes
C(20) C(21) 1.527(6) . . yes
C(20) C(22) 1.514(7) . . yes
C(20) C(23) 1.507(7) . . yes
C(24) C(25) 1.410(5) . . yes
C(25) C(26) 1.438(5) . . yes
C(27) C(28) 1.377(6) . . yes
C(27) C(32) 1.400(6) . . yes
C(28) C(29) 1.385(6) . . yes
C(29) C(30) 1.385(7) . . yes
C(30) C(31) 1.386(7) . . yes
C(31) C(32) 1.389(6) . . yes
C(33) C(34) 1.495(7) . . yes
C(35) C(36) 1.510(6) . . yes
C(37) C(38) 1.389(6) . . yes
C(37) C(42) 1.398(6) . . yes
C(38) C(39) 1.380(6) . . yes
C(39) C(40) 1.373(7) . . yes
C(40) C(41) 1.395(6) . . yes
C(41) C(42) 1.382(6) . . yes
C(43) C(44) 1.430(5) . . yes
C(44) C(45) 1.426(5) . . yes
C(44) C(53) 1.418(5) . . yes
C(45) C(46) 1.363(6) . . yes
C(46) C(47) 1.539(6) . . yes
C(46) C(51) 1.408(6) . . yes
C(47) C(48) 1.428(9) . . yes
C(47) C(49) 1.40(1) . . yes
C(47) C(50) 1.444(9) . . yes
C(51) C(52) 1.373(6) . . yes
C(52) C(53) 1.431(5) . . yes
C(52) C(54) 1.523(6) . . yes
C(54) C(55) 1.514(6) . . yes
C(55) C(56) 1.328(6) . . yes
C(55) C(57) 1.495(6) . . yes
C(57) C(58) 1.526(6) . . yes
C(58) C(59) 1.385(6) . . yes
C(58) C(67) 1.425(5) . . yes
C(59) C(60) 1.411(6) . . yes
C(60) C(61) 1.549(6) . . yes
C(60) C(65) 1.369(5) . . yes
C(61) C(62) 1.532(8) . . yes
C(61) C(63) 1.533(8) . . yes
C(61) C(64) 1.523(7) . . yes
C(65) C(66) 1.421(5) . . yes
C(66) C(67) 1.420(5) . . yes
C(66) C(68) 1.430(5) . . yes
C(69) C(70) 1.377(6) . . yes
C(69) C(74) 1.398(5) . . yes
C(70) C(71) 1.394(6) . . yes
C(71) C(72) 1.369(6) . . yes
C(72) C(73) 1.398(6) . . yes
C(73) C(74) 1.385(5) . . yes
C(75) C(76) 1.491(6) . . yes
C(77) C(78) 1.495(6) . . yes
C(79) C(80) 1.393(6) . . yes
C(79) C(84) 1.407(6) . . yes
C(80) C(81) 1.391(6) . . yes
C(81) C(82) 1.372(7) . . yes
C(82) C(83) 1.397(6) . . yes
C(83) C(84) 1.371(6) . . yes
C(85) C(86) 1.40(2) . . yes
C(86) C(87) 1.48(2) . . yes
C(87) C(88) 1.61(3) . . yes

loop_
_geom_contact_atom_site_label_1
_geom_contact_atom_site_label_2
_geom_contact_distance
_geom_contact_site_symmetry_1
_geom_contact_site_symmetry_2
_geom_contact_publ_flag
O(6) C(26) 3.326(5) . 1_554 ?
O(6) C(21) 3.431(6) . 2_555 ?
O(9) C(9) 3.234(6) . 2_566 ?
O(9) C(1) 3.308(5) . 1_556 ?
C(14) C(56) 3.593(6) . 1_455 ?
C(21) C(77) 3.550(7) . 2_555 ?
C(23) C(70) 3.597(7) . 2_556 ?
C(72) C(74) 3.577(6) . 2_555 ?

loop_
_geom_torsion_atom_site_label_1
_geom_torsion_atom_site_label_2
_geom_torsion_atom_site_label_3
_geom_torsion_atom_site_label_4
_geom_torsion
_geom_torsion_site_symmetry_1
_geom_torsion_site_symmetry_2
_geom_torsion_site_symmetry_3
_geom_torsion_site_symmetry_4
_geom_torsion_publ_flag
Cu(1) O(1) C(4) C(2) -9.6(6) 1_555 1_555 1_555 1_555 yes
Cu(1) O(1) C(4) C(6) 169.3(3) 1_555 1_555 1_555 1_555 yes
Cu(1) O(2) C(67) C(58) 178.4(3) 1_555 1_555 1_555 1_555 yes
Cu(1) O(2) C(67) C(66) -2.8(6) 1_555 1_555 1_555 1_555 yes
Cu(1) N(1) C(68) C(66) 4.5(6) 1_555 1_555 1_555 1_555 yes
Cu(1) N(1) C(69) C(70) -117.8(4) 1_555 1_555 1_555 1_555 yes
Cu(1) N(1) C(69) C(74) 61.8(4) 1_555 1_555 1_555 1_555 yes
Cu(1) N(2) C(1) C(2) -3.7(6) 1_555 1_555 1_555 1_555 yes
Cu(1) N(2) C(84) C(79) 54.6(4) 1_555 1_555 1_555 1_555 yes
Cu(1) N(2) C(84) C(83) -122.6(4) 1_555 1_555 1_555 1_555 yes
Cu(2) O(3) C(17) C(16) 179.6(3) 1_555 1_555 1_555 1_555 yes
Cu(2) O(3) C(17) C(25) -1.5(6) 1_555 1_555 1_555 1_555 yes
Cu(2) O(4) C(53) C(44) -10.2(6) 1_555 1_555 1_555 1_555 yes
Cu(2) O(4) C(53) C(52) 168.6(3) 1_555 1_555 1_555 1_555 yes
Cu(2) N(3) C(26) C(25) 2.7(6) 1_555 1_555 1_555 1_555 yes
Cu(2) N(3) C(27) C(28) -116.8(4) 1_555 1_555 1_555 1_555 yes
Cu(2) N(3) C(27) C(32) 62.2(4) 1_555 1_555 1_555 1_555 yes
Cu(2) N(4) C(42) C(37) 56.3(4) 1_555 1_555 1_555 1_555 yes
Cu(2) N(4) C(42) C(41) -122.0(4) 1_555 1_555 1_555 1_555 yes
Cu(2) N(4) C(43) C(44) -6.3(6) 1_555 1_555 1_555 1_555 yes
O(1) Cu(1) O(2) C(67) 103.9(4) 1_555 1_555 1_555 1_555 yes
O(1) Cu(1) N(1) C(68) -164.1(3) 1_555 1_555 1_555 1_555 yes
O(1) Cu(1) N(1) C(69) 19.8(3) 1_555 1_555 1_555 1_555 yes
O(1) Cu(1) N(2) C(1) 0.5(3) 1_555 1_555 1_555 1_555 yes
O(1) Cu(1) N(2) C(84) -179.9(3) 1_555 1_555 1_555 1_555 yes
O(1) C(4) C(2) C(1) 5.5(6) 1_555 1_555 1_555 1_555 yes
O(1) C(4) C(2) C(3) -179.8(4) 1_555 1_555 1_555 1_555 yes
O(1) C(4) C(6) C(7) 179.7(4) 1_555 1_555 1_555 1_555 yes
O(1) C(4) C(6) C(12) -6.6(5) 1_555 1_555 1_555 1_555 yes
O(2) Cu(1) O(1) C(4) 106.0(4) 1_555 1_555 1_555 1_555 yes
O(2) Cu(1) N(1) C(68) -5.4(3) 1_555 1_555 1_555 1_555 yes
O(2) Cu(1) N(1) C(69) 178.5(3) 1_555 1_555 1_555 1_555 yes
O(2) Cu(1) N(2) C(1) -158.3(3) 1_555 1_555 1_555 1_555 yes
O(2) Cu(1) N(2) C(84) 21.3(3) 1_555 1_555 1_555 1_555 yes
O(2) C(67) C(58) C(57) -0.9(6) 1_555 1_555 1_555 1_555 yes
O(2) C(67) C(58) C(59) -179.6(4) 1_555 1_555 1_555 1_555 yes
O(2) C(67) C(66) C(65) 179.0(4) 1_555 1_555 1_555 1_555 yes
O(2) C(67) C(66) C(68) -0.4(6) 1_555 1_555 1_555 1_555 yes
O(3) Cu(2) O(4) C(53) 105.0(4) 1_555 1_555 1_555 1_555 yes
O(3) Cu(2) N(3) C(26) -4.1(3) 1_555 1_555 1_555 1_555 yes
O(3) Cu(2) N(3) C(27) 179.3(3) 1_555 1_555 1_555 1_555 yes
O(3) Cu(2) N(4) C(42) 21.0(3) 1_555 1_555 1_555 1_555 yes
O(3) Cu(2) N(4) C(43) -158.0(3) 1_555 1_555 1_555 1_555 yes
O(3) C(17) C(16) C(15) 4.2(6) 1_555 1_555 1_555 1_555 yes
O(3) C(17) C(16) C(18) 179.9(4) 1_555 1_555 1_555 1_555 yes
O(3) C(17) C(25) C(24) 178.8(4) 1_555 1_555 1_555 1_555 yes
O(3) C(17) C(25) C(26) -1.6(6) 1_555 1_555 1_555 1_555 yes
O(4) Cu(2) O(3) C(17) 102.6(4) 1_555 1_555 1_555 1_555 yes
O(4) Cu(2) N(3) C(26) -164.1(3) 1_555 1_555 1_555 1_555 yes
O(4) Cu(2) N(3) C(27) 19.4(3) 1_555 1_555 1_555 1_555 yes
O(4) Cu(2) N(4) C(42) -179.1(3) 1_555 1_555 1_555 1_555 yes
O(4) Cu(2) N(4) C(43) 2.0(3) 1_555 1_555 1_555 1_555 yes
O(4) C(53) C(44) C(43) 5.4(6) 1_555 1_555 1_555 1_555 yes
O(4) C(53) C(44) C(45) 179.5(4) 1_555 1_555 1_555 1_555 yes
O(4) C(53) C(52) C(51) -178.9(4) 1_555 1_555 1_555 1_555 yes
O(4) C(53) C(52) C(54) -3.6(6) 1_555 1_555 1_555 1_555 yes
O(5) C(78) C(77) O(6) 74.9(5) 1_555 1_555 1_555 1_555 yes
O(5) C(79) C(80) C(81) 177.4(4) 1_555 1_555 1_555 1_555 yes
O(5) C(79) C(84) N(2) 4.9(5) 1_555 1_555 1_555 1_555 yes
O(5) C(79) C(84) C(83) -177.8(3) 1_555 1_555 1_555 1_555 yes
O(6) C(76) C(75) O(7) 78.6(4) 1_555 1_555 1_555 1_555 yes
O(7) C(74) C(69) N(1) -1.0(5) 1_555 1_555 1_555 1_555 yes
O(7) C(74) C(69) C(70) 178.6(4) 1_555 1_555 1_555 1_555 yes
O(7) C(74) C(73) C(72) -179.8(4) 1_555 1_555 1_555 1_555 yes
O(8) C(36) C(35) O(9) 80.2(5) 1_555 1_555 1_555 1_555 yes
O(8) C(37) C(38) C(39) 179.7(4) 1_555 1_555 1_555 1_555 yes
O(8) C(37) C(42) N(4) 2.2(6) 1_555 1_555 1_555 1_555 yes
O(8) C(37) C(42) C(41) -179.4(4) 1_555 1_555 1_555 1_555 yes
O(9) C(34) C(33) O(10) 73.1(5) 1_555 1_555 1_555 1_555 yes
O(10) C(32) C(27) N(3) 0.5(6) 1_555 1_555 1_555 1_555 yes
O(10) C(32) C(27) C(28) 179.5(4) 1_555 1_555 1_555 1_555 yes
O(10) C(32) C(31) C(30) 179.9(4) 1_555 1_555 1_555 1_555 yes
O(11) C(85) C(86) C(87) 23(1) 1_555 1_555 1_555 1_555 yes
O(11) C(88) C(87) C(86) 15(2) 1_555 1_555 1_555 1_555 yes
N(1) Cu(1) O(1) C(4) -154.4(3) 1_555 1_555 1_555 1_555 yes
N(1) Cu(1) O(2) C(67) 4.8(3) 1_555 1_555 1_555 1_555 yes
N(1) Cu(1) N(2) C(1) 99.3(5) 1_555 1_555 1_555 1_555 yes
N(1) Cu(1) N(2) C(84) -81.1(5) 1_555 1_555 1_555 1_555 yes
N(1) C(68) C(66) C(65) 179.8(4) 1_555 1_555 1_555 1_555 yes
N(1) C(68) C(66) C(67) -0.8(7) 1_555 1_555 1_555 1_555 yes
N(1) C(69) C(70) C(71) -178.6(4) 1_555 1_555 1_555 1_555 yes
N(1) C(69) C(74) C(73) 178.0(4) 1_555 1_555 1_555 1_555 yes
N(2) Cu(1) O(1) C(4) 6.1(3) 1_555 1_555 1_555 1_555 yes
N(2) Cu(1) O(2) C(67) -156.0(3) 1_555 1_555 1_555 1_555 yes
N(2) Cu(1) N(1) C(68) 96.7(5) 1_555 1_555 1_555 1_555 yes
N(2) Cu(1) N(1) C(69) -79.4(5) 1_555 1_555 1_555 1_555 yes
N(2) C(1) C(2) C(3) -173.4(4) 1_555 1_555 1_555 1_555 yes
N(2) C(1) C(2) C(4) 1.5(6) 1_555 1_555 1_555 1_555 yes
N(2) C(84) C(79) C(80) -175.1(3) 1_555 1_555 1_555 1_555 yes
N(2) C(84) C(83) C(82) 177.3(4) 1_555 1_555 1_555 1_555 yes
N(3) Cu(2) O(3) C(17) 3.6(4) 1_555 1_555 1_555 1_555 yes
N(3) Cu(2) O(4) C(53) -155.6(3) 1_555 1_555 1_555 1_555 yes
N(3) Cu(2) N(4) C(42) -78.2(5) 1_555 1_555 1_555 1_555 yes
N(3) Cu(2) N(4) C(43) 102.8(5) 1_555 1_555 1_555 1_555 yes
N(3) C(26) C(25) C(17) 0.8(7) 1_555 1_555 1_555 1_555 yes
N(3) C(26) C(25) C(24) -179.6(4) 1_555 1_555 1_555 1_555 yes
N(3) C(27) C(28) C(29) 179.9(4) 1_555 1_555 1_555 1_555 yes
N(3) C(27) C(32) C(31) 179.7(4) 1_555 1_555 1_555 1_555 yes
N(4) Cu(2) O(3) C(17) -157.9(3) 1_555 1_555 1_555 1_555 yes
N(4) Cu(2) O(4) C(53) 6.0(4) 1_555 1_555 1_555 1_555 yes
N(4) Cu(2) N(3) C(26) 94.7(5) 1_555 1_555 1_555 1_555 yes
N(4) Cu(2) N(3) C(27) -81.9(5) 1_555 1_555 1_555 1_555 yes
N(4) C(42) C(37) C(38) -178.0(4) 1_555 1_555 1_555 1_555 yes
N(4) C(42) C(41) C(40) 178.3(4) 1_555 1_555 1_555 1_555 yes
N(4) C(43) C(44) C(45) -170.9(4) 1_555 1_555 1_555 1_555 yes
N(4) C(43) C(44) C(53) 3.3(7) 1_555 1_555 1_555 1_555 yes
C(1) N(2) C(84) C(79) -125.8(4) 1_555 1_555 1_555 1_555 yes
C(1) N(2) C(84) C(83) 57.0(5) 1_555 1_555 1_555 1_555 yes
C(1) C(2) C(3) C(5) 174.8(4) 1_555 1_555 1_555 1_555 yes
C(1) C(2) C(4) C(6) -173.5(4) 1_555 1_555 1_555 1_555 yes
C(2) C(1) N(2) C(84) 176.7(4) 1_555 1_555 1_555 1_555 yes
C(2) C(3) C(5) C(7) -0.8(6) 1_555 1_555 1_555 1_555 yes
C(2) C(3) C(5) C(8) 179.6(4) 1_555 1_555 1_555 1_555 yes
C(2) C(4) C(6) C(7) -1.4(6) 1_555 1_555 1_555 1_555 yes
C(2) C(4) C(6) C(12) 172.3(4) 1_555 1_555 1_555 1_555 yes
C(3) C(2) C(4) C(6) 1.3(6) 1_555 1_555 1_555 1_555 yes
C(3) C(5) C(7) C(6) 0.7(6) 1_555 1_555 1_555 1_555 yes
C(3) C(5) C(8) C(9) -59.9(5) 1_555 1_555 1_555 1_555 yes
C(3) C(5) C(8) C(10) 58.3(5) 1_555 1_555 1_555 1_555 yes
C(3) C(5) C(8) C(11) -179.3(4) 1_555 1_555 1_555 1_555 yes
C(4) C(2) C(3) C(5) -0.2(6) 1_555 1_555 1_555 1_555 yes
C(4) C(6) C(7) C(5) 0.4(6) 1_555 1_555 1_555 1_555 yes
C(4) C(6) C(12) C(13) 150.6(4) 1_555 1_555 1_555 1_555 yes
C(5) C(7) C(6) C(12) -173.0(4) 1_555 1_555 1_555 1_555 yes
C(6) C(7) C(5) C(8) -179.7(4) 1_555 1_555 1_555 1_555 yes
C(6) C(12) C(13) C(14) 107.1(5) 1_555 1_555 1_555 1_555 yes
C(6) C(12) C(13) C(15) -77.7(5) 1_555 1_555 1_555 1_555 yes
C(7) C(5) C(8) C(9) 120.5(4) 1_555 1_555 1_555 1_555 yes
C(7) C(5) C(8) C(10) -121.3(5) 1_555 1_555 1_555 1_555 yes
C(7) C(5) C(8) C(11) 1.1(6) 1_555 1_555 1_555 1_555 yes
C(7) C(6) C(12) C(13) -36.0(6) 1_555 1_555 1_555 1_555 yes
C(12) C(13) C(15) C(16) -68.4(4) 1_555 1_555 1_555 1_555 yes
C(13) C(15) C(16) C(17) 95.8(4) 1_555 1_555 1_555 1_555 yes
C(13) C(15) C(16) C(18) -79.8(5) 1_555 1_555 1_555 1_555 yes
C(14) C(13) C(15) C(16) 106.8(4) 1_555 1_555 1_555 1_555 yes
C(15) C(16) C(17) C(25) -174.8(4) 1_555 1_555 1_555 1_555 yes
C(15) C(16) C(18) C(19) 177.5(4) 1_555 1_555 1_555 1_555 yes
C(16) C(17) C(25) C(24) -2.3(6) 1_555 1_555 1_555 1_555 yes
C(16) C(17) C(25) C(26) 177.3(4) 1_555 1_555 1_555 1_555 yes
C(16) C(18) C(19) C(20) -176.9(4) 1_555 1_555 1_555 1_555 yes
C(16) C(18) C(19) C(24) -3.0(7) 1_555 1_555 1_555 1_555 yes
C(17) C(16) C(18) C(19) 1.8(7) 1_555 1_555 1_555 1_555 yes
C(17) C(25) C(24) C(19) 1.1(6) 1_555 1_555 1_555 1_555 yes
C(18) C(16) C(17) C(25) 0.9(6) 1_555 1_555 1_555 1_555 yes
C(18) C(19) C(20) C(21) 73.7(5) 1_555 1_555 1_555 1_555 yes
C(18) C(19) C(20) C(22) -44.1(6) 1_555 1_555 1_555 1_555 yes
C(18) C(19) C(20) C(23) -167.2(5) 1_555 1_555 1_555 1_555 yes
C(18) C(19) C(24) C(25) 1.4(6) 1_555 1_555 1_555 1_555 yes
C(19) C(24) C(25) C(26) -178.5(4) 1_555 1_555 1_555 1_555 yes
C(20) C(19) C(24) C(25) 175.3(4) 1_555 1_555 1_555 1_555 yes
C(21) C(20) C(19) C(24) -99.9(5) 1_555 1_555 1_555 1_555 yes
C(22) C(20) C(19) C(24) 142.4(4) 1_555 1_555 1_555 1_555 yes
C(23) C(20) C(19) C(24) 19.3(6) 1_555 1_555 1_555 1_555 yes
C(25) C(26) N(3) C(27) 179.4(4) 1_555 1_555 1_555 1_555 yes
C(26) N(3) C(27) C(28) 66.4(5) 1_555 1_555 1_555 1_555 yes
C(26) N(3) C(27) C(32) -114.7(4) 1_555 1_555 1_555 1_555 yes
C(27) C(28) C(29) C(30) -0.1(7) 1_555 1_555 1_555 1_555 yes
C(27) C(32) O(10) C(33) -175.3(4) 1_555 1_555 1_555 1_555 yes
C(27) C(32) C(31) C(30) 0.8(7) 1_555 1_555 1_555 1_555 yes
C(28) C(27) C(32) C(31) -1.3(6) 1_555 1_555 1_555 1_555 yes
C(28) C(29) C(30) C(31) -0.5(8) 1_555 1_555 1_555 1_555 yes
C(29) C(28) C(27) C(32) 1.0(7) 1_555 1_555 1_555 1_555 yes
C(29) C(30) C(31) C(32) 0.1(7) 1_555 1_555 1_555 1_555 yes
C(31) C(32) O(10) C(33) 5.5(7) 1_555 1_555 1_555 1_555 yes
C(32) O(10) C(33) C(34) 179.6(4) 1_555 1_555 1_555 1_555 yes
C(33) C(34) O(9) C(35) -80.2(5) 1_555 1_555 1_555 1_555 yes
C(34) O(9) C(35) C(36) -77.2(5) 1_555 1_555 1_555 1_555 yes
C(35) C(36) O(8) C(37) 175.3(4) 1_555 1_555 1_555 1_555 yes
C(36) O(8) C(37) C(38) 3.6(6) 1_555 1_555 1_555 1_555 yes
C(36) O(8) C(37) C(42) -176.7(4) 1_555 1_555 1_555 1_555 yes
C(37) C(38) C(39) C(40) -0.6(8) 1_555 1_555 1_555 1_555 yes
C(37) C(42) N(4) C(43) -124.7(4) 1_555 1_555 1_555 1_555 yes
C(37) C(42) C(41) C(40) 0.0(6) 1_555 1_555 1_555 1_555 yes
C(38) C(37) C(42) C(41) 0.4(6) 1_555 1_555 1_555 1_555 yes
C(38) C(39) C(40) C(41) 1.0(8) 1_555 1_555 1_555 1_555 yes
C(39) C(38) C(37) C(42) 0.0(7) 1_555 1_555 1_555 1_555 yes
C(39) C(40) C(41) C(42) -0.6(7) 1_555 1_555 1_555 1_555 yes
C(41) C(42) N(4) C(43) 57.0(5) 1_555 1_555 1_555 1_555 yes
C(42) N(4) C(43) C(44) 174.7(4) 1_555 1_555 1_555 1_555 yes
C(43) C(44) C(45) C(46) 172.2(4) 1_555 1_555 1_555 1_555 yes
C(43) C(44) C(53) C(52) -173.5(4) 1_555 1_555 1_555 1_555 yes
C(44) C(45) C(46) C(47) -175.0(4) 1_555 1_555 1_555 1_555 yes
C(44) C(45) C(46) C(51) 2.7(6) 1_555 1_555 1_555 1_555 yes
C(44) C(53) C(52) C(51) 0.0(6) 1_555 1_555 1_555 1_555 yes
C(44) C(53) C(52) C(54) 175.3(4) 1_555 1_555 1_555 1_555 yes
C(45) C(44) C(53) C(52) 0.7(6) 1_555 1_555 1_555 1_555 yes
C(45) C(46) C(47) C(48) -24(1) 1_555 1_555 1_555 1_555 yes
C(45) C(46) C(47) C(49) 92.0(9) 1_555 1_555 1_555 1_555 yes
C(45) C(46) C(47) C(50) -147.6(6) 1_555 1_555 1_555 1_555 yes
C(45) C(46) C(51) C(52) -2.0(7) 1_555 1_555 1_555 1_555 yes
C(46) C(45) C(44) C(53) -2.2(6) 1_555 1_555 1_555 1_555 yes
C(46) C(51) C(52) C(53) 0.6(7) 1_555 1_555 1_555 1_555 yes
C(46) C(51) C(52) C(54) -174.4(4) 1_555 1_555 1_555 1_555 yes
C(47) C(46) C(51) C(52) 175.8(4) 1_555 1_555 1_555 1_555 yes
C(48) C(47) C(46) C(51) 157(1) 1_555 1_555 1_555 1_555 yes
C(49) C(47) C(46) C(51) -85.6(9) 1_555 1_555 1_555 1_555 yes
C(50) C(47) C(46) C(51) 34.8(8) 1_555 1_555 1_555 1_555 yes
C(51) C(52) C(54) C(55) -36.3(6) 1_555 1_555 1_555 1_555 yes
C(52) C(54) C(55) C(56) 89.0(5) 1_555 1_555 1_555 1_555 yes
C(52) C(54) C(55) C(57) -88.9(5) 1_555 1_555 1_555 1_555 yes
C(53) C(52) C(54) C(55) 148.5(4) 1_555 1_555 1_555 1_555 yes
C(54) C(55) C(57) C(58) -59.7(5) 1_555 1_555 1_555 1_555 yes
C(55) C(57) C(58) C(59) -85.3(5) 1_555 1_555 1_555 1_555 yes
C(55) C(57) C(58) C(67) 96.0(4) 1_555 1_555 1_555 1_555 yes
C(56) C(55) C(57) C(58) 122.5(5) 1_555 1_555 1_555 1_555 yes
C(57) C(58) C(59) C(60) -178.6(4) 1_555 1_555 1_555 1_555 yes
C(57) C(58) C(67) C(66) -179.8(4) 1_555 1_555 1_555 1_555 yes
C(58) C(59) C(60) C(61) -179.2(5) 1_555 1_555 1_555 1_555 yes
C(58) C(59) C(60) C(65) -1.1(7) 1_555 1_555 1_555 1_555 yes
C(58) C(67) C(66) C(65) -2.1(6) 1_555 1_555 1_555 1_555 yes
C(58) C(67) C(66) C(68) 178.5(4) 1_555 1_555 1_555 1_555 yes
C(59) C(58) C(67) C(66) 1.5(6) 1_555 1_555 1_555 1_555 yes
C(59) C(60) C(61) C(62) 72.7(6) 1_555 1_555 1_555 1_555 yes
C(59) C(60) C(61) C(63) -47.7(7) 1_555 1_555 1_555 1_555 yes
C(59) C(60) C(61) C(64) -168.5(5) 1_555 1_555 1_555 1_555 yes
C(59) C(60) C(65) C(66) 0.4(7) 1_555 1_555 1_555 1_555 yes
C(60) C(59) C(58) C(67) 0.2(7) 1_555 1_555 1_555 1_555 yes
C(60) C(65) C(66) C(67) 1.2(6) 1_555 1_555 1_555 1_555 yes
C(60) C(65) C(66) C(68) -179.4(4) 1_555 1_555 1_555 1_555 yes
C(61) C(60) C(65) C(66) 178.4(4) 1_555 1_555 1_555 1_555 yes
C(62) C(61) C(60) C(65) -105.2(6) 1_555 1_555 1_555 1_555 yes
C(63) C(61) C(60) C(65) 134.4(5) 1_555 1_555 1_555 1_555 yes
C(64) C(61) C(60) C(65) 13.6(7) 1_555 1_555 1_555 1_555 yes
C(66) C(68) N(1) C(69) -179.3(4) 1_555 1_555 1_555 1_555 yes
C(68) N(1) C(69) C(70) 65.8(5) 1_555 1_555 1_555 1_555 yes
C(68) N(1) C(69) C(74) -114.6(4) 1_555 1_555 1_555 1_555 yes
C(69) C(70) C(71) C(72) -0.2(7) 1_555 1_555 1_555 1_555 yes
C(69) C(74) O(7) C(75) -174.2(4) 1_555 1_555 1_555 1_555 yes
C(69) C(74) C(73) C(72) 1.3(6) 1_555 1_555 1_555 1_555 yes
C(70) C(69) C(74) C(73) -2.4(6) 1_555 1_555 1_555 1_555 yes
C(70) C(71) C(72) C(73) -0.9(7) 1_555 1_555 1_555 1_555 yes
C(71) C(70) C(69) C(74) 1.8(6) 1_555 1_555 1_555 1_555 yes
C(71) C(72) C(73) C(74) 0.3(7) 1_555 1_555 1_555 1_555 yes
C(73) C(74) O(7) C(75) 6.8(6) 1_555 1_555 1_555 1_555 yes
C(74) O(7) C(75) C(76) 176.1(3) 1_555 1_555 1_555 1_555 yes
C(75) C(76) O(6) C(77) -75.5(5) 1_555 1_555 1_555 1_555 yes
C(76) O(6) C(77) C(78) -81.2(5) 1_555 1_555 1_555 1_555 yes
C(77) C(78) O(5) C(79) -178.0(3) 1_555 1_555 1_555 1_555 yes
C(78) O(5) C(79) C(80) -1.6(6) 1_555 1_555 1_555 1_555 yes
C(78) O(5) C(79) C(84) 178.3(3) 1_555 1_555 1_555 1_555 yes
C(79) C(80) C(81) C(82) 0.7(7) 1_555 1_555 1_555 1_555 yes
C(79) C(84) C(83) C(82) 0.1(6) 1_555 1_555 1_555 1_555 yes
C(80) C(79) C(84) C(83) 2.2(6) 1_555 1_555 1_555 1_555 yes
C(80) C(81) C(82) C(83) 1.6(7) 1_555 1_555 1_555 1_555 yes
C(81) C(80) C(79) C(84) -2.6(6) 1_555 1_555 1_555 1_555 yes
C(81) C(82) C(83) C(84) -2.0(7) 1_555 1_555 1_555 1_555 yes
C(85) O(11) C(88) C(87) -3(2) 1_555 1_555 1_555 1_555 yes
C(85) C(86) C(87) C(88) -22(1) 1_555 1_555 1_555 1_555 yes
C(86) C(85) O(11) C(88) -11(2) 1_555 1_555 1_555 1_555 yes
